data_4060318
loop_
_publ_author_name
'Dorcier, Antoine'
'Dyson, Paul J.'
'Gossens, Christian'
'Rothlisberger, Ursula'
'Scopelliti, Rosario'

_publ_section_title
;
Binding of organometallic ruthenium(II) and osmium(II) complexes to
an oligonucleotide: a combined mass spectometric and theoretical study.
;
_journal_name_full Organometallics
_journal_paper_doi 10.1021/om049025n
_journal_year 2005
_chemical_formula_sum 'C36 H48 B F4 P Ru2'
_chemical_formula_weight 800.66
_space_group_IT_number 14
_symmetry_cell_setting monoclinic
_symmetry_space_group_name_Hall '-P 2ybc'
_symmetry_space_group_name_H-M 'P 1 21/c 1'
_cell_angle_alpha 90.00
_cell_angle_beta 96.111(10)
_cell_angle_gamma 90.00
_cell_formula_units_Z 4
_cell_length_a 10.3464(9)
_cell_length_b 18.4596(12)
_cell_length_c 18.1656(14)
_cell_measurement_temperature 153(2)
_cell_volume 3449.7(5)
_diffrn_ambient_temperature 153(2)
_exptl_crystal_density_diffrn 1.542
_cod_original_sg_symbol_H-M 'P 21/c'
_cod_database_code 4060318

loop_
_symmetry_equiv_pos_as_xyz
'x, y, z'
'-x, y+1/2, -z+1/2'
'-x, -y, -z'
'x, -y-1/2, z-1/2'

loop_
_atom_site_label
_atom_site_type_symbol
_atom_site_fract_x
_atom_site_fract_y
_atom_site_fract_z
_atom_site_U_iso_or_equiv
_atom_site_adp_type
_atom_site_occupancy
_atom_site_symmetry_multiplicity
_atom_site_calc_flag
_atom_site_refinement_flags
_atom_site_disorder_assembly
_atom_site_disorder_group
C1 C 0.4228(3) 0.23192(14) 0.28778(16) 0.0174(6) Uani 1 1 d . . .
C2 C 0.5492(3) 0.25489(15) 0.31020(18) 0.0225(7) Uani 1 1 d . . .
H2A H 0.6209 0.2286 0.2952 0.027 Uiso 1 1 calc R . .
C3 C 0.5710(4) 0.31638(17) 0.35471(19) 0.0295(7) Uani 1 1 d . . .
H3A H 0.6573 0.3316 0.3701 0.035 Uiso 1 1 calc R . .
C4 C 0.4680(4) 0.35466(17) 0.3762(2) 0.0336(8) Uani 1 1 d . . .
H4A H 0.4832 0.3964 0.4066 0.040 Uiso 1 1 calc R . .
C5 C 0.3424(4) 0.33294(18) 0.3540(2) 0.0327(8) Uani 1 1 d . . .
H5A H 0.2714 0.3600 0.3687 0.039 Uiso 1 1 calc R . .
C6 C 0.3193(3) 0.27145(16) 0.31024(18) 0.0247(7) Uani 1 1 d . . .
H6A H 0.2325 0.2564 0.2956 0.030 Uiso 1 1 calc R . .
C7 C 0.5076(3) 0.13344(15) 0.17768(16) 0.0162(6) Uani 1 1 d . . .
C8 C 0.5406(3) 0.06394(15) 0.15608(19) 0.0236(7) Uani 1 1 d . . .
H8A H 0.5074 0.0228 0.1793 0.028 Uiso 1 1 calc R . .
C9 C 0.6218(3) 0.05469(17) 0.1007(2) 0.0307(8) Uani 1 1 d . . .
H9A H 0.6430 0.0072 0.0859 0.037 Uiso 1 1 calc R . .
C10 C 0.6724(3) 0.11408(17) 0.0667(2) 0.0296(8) Uani 1 1 d . . .
H10A H 0.7294 0.1073 0.0296 0.036 Uiso 1 1 calc R . .
C11 C 0.6393(3) 0.18283(17) 0.08713(19) 0.0284(7) Uani 1 1 d . . .
H11A H 0.6729 0.2238 0.0638 0.034 Uiso 1 1 calc R . .
C12 C 0.5565(3) 0.19245(16) 0.14212(18) 0.0238(7) Uani 1 1 d . . .
H12A H 0.5332 0.2401 0.1555 0.029 Uiso 1 1 calc R . .
C13 C 0.3106(3) 0.05830(16) 0.44196(18) 0.0265(7) Uani 1 1 d . . .
C14 C 0.4421(4) 0.07780(16) 0.43557(17) 0.0254(7) Uani 1 1 d . . .
C15 C 0.5206(3) 0.03222(16) 0.39529(17) 0.0217(6) Uani 1 1 d . . .
C16 C 0.4672(3) -0.03371(15) 0.36398(17) 0.0196(6) Uani 1 1 d . . .
C17 C 0.3373(3) -0.05497(14) 0.37522(18) 0.0223(7) Uani 1 1 d . . .
C18 C 0.2596(3) -0.00989(17) 0.41480(18) 0.0250(7) Uani 1 1 d . . .
C19 C 0.2239(5) 0.1099(2) 0.4791(2) 0.0536(13) Uani 1 1 d . . .
H19A H 0.2318 0.1001 0.5324 0.080 Uiso 1 1 calc R . .
H19B H 0.1335 0.1031 0.4583 0.080 Uiso 1 1 calc R . .
H19C H 0.2505 0.1599 0.4707 0.080 Uiso 1 1 calc R . .
C20 C 0.4965(5) 0.14779(18) 0.4693(2) 0.0459(11) Uani 1 1 d . . .
H20A H 0.4587 0.1889 0.4403 0.055 Uiso 1 1 calc R . .
H20B H 0.5912 0.1482 0.4689 0.055 Uiso 1 1 calc R . .
H20C H 0.4750 0.1517 0.5203 0.055 Uiso 1 1 calc R . .
C21 C 0.6562(4) 0.0539(2) 0.3849(2) 0.0420(10) Uani 1 1 d . . .
H21A H 0.6704 0.1044 0.4005 0.050 Uiso 1 1 calc R . .
H21B H 0.6699 0.0491 0.3326 0.050 Uiso 1 1 calc R . .
H21C H 0.7175 0.0225 0.4149 0.050 Uiso 1 1 calc R . .
C22 C 0.5489(4) -0.0827(2) 0.3211(2) 0.0376(9) Uani 1 1 d . . .
H22A H 0.6170 -0.0541 0.3011 0.045 Uiso 1 1 calc R . .
H22B H 0.4937 -0.1054 0.2803 0.045 Uiso 1 1 calc R . .
H22C H 0.5890 -0.1203 0.3541 0.045 Uiso 1 1 calc R . .
C23 C 0.2801(4) -0.12465(18) 0.3420(3) 0.0438(10) Uani 1 1 d . . .
H23A H 0.3351 -0.1430 0.3054 0.053 Uiso 1 1 calc R . .
H23B H 0.1924 -0.1153 0.3179 0.053 Uiso 1 1 calc R . .
H23C H 0.2759 -0.1607 0.3812 0.053 Uiso 1 1 calc R . .
C24 C 0.1228(4) -0.0329(3) 0.4266(3) 0.0499(11) Uani 1 1 d . . .
H24A H 0.0721 -0.0404 0.3785 0.075 Uiso 1 1 calc R . .
H24B H 0.0819 0.0049 0.4541 0.075 Uiso 1 1 calc R . .
H24C H 0.1261 -0.0782 0.4549 0.075 Uiso 1 1 calc R . .
C25 C 0.1432(3) 0.1243(2) 0.0878(2) 0.0366(9) Uani 1 1 d . . .
C26 C 0.1065(3) 0.0528(2) 0.1047(2) 0.0358(9) Uani 1 1 d . . .
C27 C 0.0103(3) 0.04041(18) 0.1568(2) 0.0323(8) Uani 1 1 d . . .
C28 C -0.0323(3) 0.10136(18) 0.19501(19) 0.0265(7) Uani 1 1 d . . .
C29 C 0.0139(3) 0.17176(18) 0.1807(2) 0.0297(8) Uani 1 1 d . . .
C30 C 0.0998(4) 0.1835(2) 0.1272(2) 0.0356(8) Uani 1 1 d . . .
C31 C 0.2313(4) 0.1379(3) 0.0270(2) 0.0625(14) Uani 1 1 d . . .
H31A H 0.3169 0.1538 0.0493 0.075 Uiso 1 1 calc R . .
H31B H 0.1929 0.1755 -0.0066 0.075 Uiso 1 1 calc R . .
H31C H 0.2406 0.0930 -0.0008 0.075 Uiso 1 1 calc R . .
C32 C 0.1641(5) -0.0116(3) 0.0687(3) 0.0619(14) Uani 1 1 d . . .
H32A H 0.1167 -0.0199 0.0198 0.093 Uiso 1 1 calc R . .
H32B H 0.1571 -0.0546 0.0997 0.093 Uiso 1 1 calc R . .
H32C H 0.2558 -0.0021 0.0633 0.093 Uiso 1 1 calc R . .
C33 C -0.0385(5) -0.0348(2) 0.1695(3) 0.0617(14) Uani 1 1 d . . .
H33A H -0.1183 -0.0320 0.1940 0.093 Uiso 1 1 calc R . .
H33B H 0.0277 -0.0618 0.2010 0.093 Uiso 1 1 calc R . .
H33C H -0.0566 -0.0597 0.1219 0.093 Uiso 1 1 calc R . .
C34 C -0.1243(4) 0.0913(3) 0.2535(2) 0.0488(11) Uani 1 1 d . . .
H34A H -0.1024 0.1257 0.2939 0.073 Uiso 1 1 calc R . .
H34B H -0.1166 0.0417 0.2728 0.073 Uiso 1 1 calc R . .
H34C H -0.2138 0.0998 0.2316 0.073 Uiso 1 1 calc R . .
C35 C -0.0383(4) 0.2349(2) 0.2218(3) 0.0545(12) Uani 1 1 d . . .
H35A H 0.0002 0.2801 0.2060 0.082 Uiso 1 1 calc R . .
H35B H -0.0159 0.2283 0.2752 0.082 Uiso 1 1 calc R . .
H35C H -0.1330 0.2371 0.2108 0.082 Uiso 1 1 calc R . .
C36 C 0.1486(5) 0.2586(2) 0.1129(3) 0.0579(12) Uani 1 1 d . . .
H36A H 0.2308 0.2552 0.0908 0.087 Uiso 1 1 calc R . .
H36B H 0.1626 0.2852 0.1597 0.087 Uiso 1 1 calc R . .
H36C H 0.0843 0.2841 0.0788 0.087 Uiso 1 1 calc R . .
B1 B -0.0937(5) 0.2453(3) 0.4391(3) 0.0505(13) Uani 1 1 d . . .
F1 F -0.1187(3) 0.31212(18) 0.4599(2) 0.1055(13) Uani 1 1 d . . .
F2 F 0.0326(3) 0.2407(2) 0.4266(2) 0.0899(11) Uani 1 1 d . . .
F3 F -0.1187(6) 0.2058(3) 0.5022(3) 0.180(3) Uani 1 1 d . . .
F4 F -0.1745(3) 0.2182(2) 0.3847(2) 0.1068(14) Uani 1 1 d . . .
P1 P 0.38957(7) 0.14417(4) 0.24422(4) 0.01463(16) Uani 1 1 d . . .
Ru1 Ru 0.33755(2) 0.055594(11) 0.324373(13) 0.01399(7) Uani 1 1 d . . .
H1 H 0.2653 0.0261 0.2382 0.050 Uiso 1 1 d . . .
H2 H 0.1859 0.1030 0.3054 0.050 Uiso 1 1 d . . .
Ru2 Ru 0.18523(2) 0.102348(12) 0.208077(13) 0.01596(7) Uani 1 1 d . . .

loop_
_atom_site_aniso_label
_atom_site_aniso_U_11
_atom_site_aniso_U_22
_atom_site_aniso_U_33
_atom_site_aniso_U_23
_atom_site_aniso_U_13
_atom_site_aniso_U_12
C1 0.0274(15) 0.0137(13) 0.0115(15) 0.0041(10) 0.0032(13) 0.0012(11)
C2 0.0279(16) 0.0181(14) 0.0210(17) 0.0014(12) 0.0005(14) 0.0014(12)
C3 0.0394(19) 0.0213(15) 0.026(2) 0.0017(13) -0.0049(16) -0.0031(14)
C4 0.058(2) 0.0195(15) 0.0219(19) -0.0049(13) -0.0016(18) 0.0042(15)
C5 0.047(2) 0.0303(17) 0.0212(19) -0.0034(14) 0.0044(16) 0.0161(15)
C6 0.0282(17) 0.0256(16) 0.0204(18) 0.0004(12) 0.0025(14) 0.0077(13)
C7 0.0149(13) 0.0182(13) 0.0152(16) -0.0013(11) 0.0009(12) 0.0017(11)
C8 0.0260(16) 0.0174(14) 0.0281(19) 0.0002(12) 0.0070(14) -0.0006(12)
C9 0.0354(18) 0.0237(16) 0.035(2) -0.0076(14) 0.0148(16) 0.0031(14)
C10 0.0298(18) 0.0329(17) 0.028(2) -0.0059(14) 0.0143(16) -0.0034(14)
C11 0.0357(18) 0.0251(15) 0.0266(19) -0.0015(13) 0.0125(16) -0.0051(14)
C12 0.0316(17) 0.0177(14) 0.0239(18) 0.0011(12) 0.0109(15) -0.0010(12)
C13 0.0424(19) 0.0262(16) 0.0117(17) 0.0070(12) 0.0065(15) 0.0146(14)
C14 0.048(2) 0.0173(14) 0.0094(16) 0.0034(11) -0.0051(15) 0.0006(13)
C15 0.0235(15) 0.0254(15) 0.0149(17) 0.0097(12) -0.0046(13) -0.0021(12)
C16 0.0257(15) 0.0191(14) 0.0131(16) 0.0061(11) -0.0016(13) 0.0073(12)
C17 0.0296(16) 0.0124(13) 0.0235(18) 0.0060(11) -0.0035(14) -0.0014(12)
C18 0.0264(16) 0.0289(16) 0.0207(18) 0.0134(13) 0.0065(14) 0.0029(13)
C19 0.079(3) 0.056(3) 0.029(2) 0.0020(18) 0.020(2) 0.039(2)
C20 0.091(3) 0.0211(17) 0.022(2) -0.0022(14) -0.011(2) -0.0100(18)
C21 0.0298(19) 0.054(2) 0.040(3) 0.0191(18) -0.0041(18) -0.0098(17)
C22 0.045(2) 0.0372(19) 0.031(2) -0.0004(16) 0.0055(18) 0.0203(17)
C23 0.051(2) 0.0165(15) 0.060(3) 0.0015(16) -0.014(2) -0.0056(15)
C24 0.031(2) 0.071(3) 0.050(3) 0.024(2) 0.0129(19) -0.0026(19)
C25 0.0275(18) 0.064(2) 0.0170(19) 0.0093(17) -0.0052(16) 0.0021(17)
C26 0.0283(18) 0.053(2) 0.023(2) -0.0177(16) -0.0127(16) 0.0148(16)
C27 0.0238(17) 0.0301(17) 0.039(2) -0.0018(15) -0.0143(16) -0.0049(13)
C28 0.0110(14) 0.0437(19) 0.0243(19) 0.0006(14) -0.0005(13) 0.0033(13)
C29 0.0216(16) 0.0311(17) 0.034(2) -0.0004(14) -0.0085(15) 0.0107(13)
C30 0.0335(19) 0.047(2) 0.024(2) 0.0128(16) -0.0114(16) 0.0024(16)
C31 0.045(3) 0.118(4) 0.026(2) 0.013(2) 0.010(2) 0.004(3)
C32 0.053(3) 0.077(3) 0.051(3) -0.039(2) -0.015(2) 0.024(2)
C33 0.050(3) 0.041(2) 0.089(4) -0.004(2) -0.014(3) -0.017(2)
C34 0.0248(19) 0.079(3) 0.045(3) 0.004(2) 0.0124(19) -0.0021(19)
C35 0.042(2) 0.045(2) 0.073(3) -0.017(2) -0.006(2) 0.0204(19)
C36 0.071(3) 0.047(2) 0.053(3) 0.025(2) -0.008(2) -0.009(2)
B1 0.037(3) 0.062(3) 0.049(3) -0.022(3) -0.010(2) 0.014(2)
F1 0.087(2) 0.080(2) 0.150(4) -0.060(2) 0.016(2) 0.0152(18)
F2 0.0455(16) 0.125(3) 0.096(3) -0.038(2) -0.0095(17) 0.0273(17)
F3 0.179(5) 0.182(5) 0.171(6) 0.091(4) -0.008(4) -0.062(4)
F4 0.0588(19) 0.145(3) 0.113(3) -0.077(3) -0.007(2) 0.004(2)
P1 0.0163(3) 0.0140(3) 0.0137(4) 0.0015(3) 0.0022(3) 0.0011(3)
Ru1 0.01771(12) 0.01291(11) 0.01147(13) 0.00127(8) 0.00211(9) 0.00147(8)
Ru2 0.01467(12) 0.02069(12) 0.01254(14) 0.00087(9) 0.00159(10) 0.00208(9)

loop_
_geom_bond_atom_site_label_1
_geom_bond_atom_site_label_2
_geom_bond_distance
_geom_bond_site_symmetry_2
_geom_bond_publ_flag
C1 C6 1.392(4) . ?
C1 C2 1.394(4) . ?
C1 P1 1.819(3) . ?
C2 C3 1.398(4) . ?
C2 H2A 0.9500 . ?
C3 C4 1.370(5) . ?
C3 H3A 0.9500 . ?
C4 C5 1.378(5) . ?
C4 H4A 0.9500 . ?
C5 C6 1.392(5) . ?
C5 H5A 0.9500 . ?
C6 H6A 0.9500 . ?
C7 C12 1.389(4) . ?
C7 C8 1.395(4) . ?
C7 P1 1.818(3) . ?
C8 C9 1.389(4) . ?
C8 H8A 0.9500 . ?
C9 C10 1.388(5) . ?
C9 H9A 0.9500 . ?
C10 C11 1.376(4) . ?
C10 H10A 0.9500 . ?
C11 C12 1.395(4) . ?
C11 H11A 0.9500 . ?
C12 H12A 0.9500 . ?
C13 C14 1.423(5) . ?
C13 C18 1.432(5) . ?
C13 C19 1.515(4) . ?
C13 Ru1 2.184(3) . ?
C14 C15 1.425(5) . ?
C14 C20 1.513(5) . ?
C14 Ru1 2.225(3) . ?
C15 C16 1.429(4) . ?
C15 C21 1.491(5) . ?
C15 Ru1 2.216(3) . ?
C16 C17 1.436(4) . ?
C16 C22 1.509(4) . ?
C16 Ru1 2.198(3) . ?
C17 C18 1.407(4) . ?
C17 C23 1.514(4) . ?
C17 Ru1 2.240(3) . ?
C18 C24 1.514(5) . ?
C18 Ru1 2.257(3) . ?
C19 H19A 0.9800 . ?
C19 H19B 0.9800 . ?
C19 H19C 0.9800 . ?
C20 H20A 0.9800 . ?
C20 H20B 0.9800 . ?
C20 H20C 0.9800 . ?
C21 H21A 0.9800 . ?
C21 H21B 0.9800 . ?
C21 H21C 0.9800 . ?
C22 H22A 0.9800 . ?
C22 H22B 0.9800 . ?
C22 H22C 0.9800 . ?
C23 H23A 0.9800 . ?
C23 H23B 0.9800 . ?
C23 H23C 0.9800 . ?
C24 H24A 0.9800 . ?
C24 H24B 0.9800 . ?
C24 H24C 0.9800 . ?
C25 C30 1.406(6) . ?
C25 C26 1.416(6) . ?
C25 C31 1.526(5) . ?
C25 Ru2 2.219(4) . ?
C26 C27 1.462(5) . ?
C26 C32 1.509(5) . ?
C26 Ru2 2.168(4) . ?
C27 C28 1.417(5) . ?
C27 C33 1.504(5) . ?
C27 Ru2 2.256(3) . ?
C28 C29 1.418(5) . ?
C28 C34 1.511(5) . ?
C28 Ru2 2.238(3) . ?
C29 C30 1.403(5) . ?
C29 C35 1.514(5) . ?
C29 Ru2 2.201(3) . ?
C30 C36 1.507(5) . ?
C30 Ru2 2.215(3) . ?
C31 H31A 0.9800 . ?
C31 H31B 0.9800 . ?
C31 H31C 0.9800 . ?
C32 H32A 0.9800 . ?
C32 H32B 0.9800 . ?
C32 H32C 0.9800 . ?
C33 H33A 0.9800 . ?
C33 H33B 0.9800 . ?
C33 H33C 0.9800 . ?
C34 H34A 0.9800 . ?
C34 H34B 0.9800 . ?
C34 H34C 0.9800 . ?
C35 H35A 0.9800 . ?
C35 H35B 0.9800 . ?
C35 H35C 0.9800 . ?
C36 H36A 0.9800 . ?
C36 H36B 0.9800 . ?
C36 H36C 0.9800 . ?
B1 F4 1.323(6) . ?
B1 F1 1.324(6) . ?
B1 F2 1.352(6) . ?
B1 F3 1.406(8) . ?
P1 Ru2 2.2806(8) . ?
P1 Ru1 2.2913(7) . ?
Ru1 Ru2 2.6425(4) . ?
Ru1 H1 1.7483 . ?
Ru1 H2 1.7976 . ?
Ru2 H1 1.6942 . ?
Ru2 H2 1.7673 . ?
